data_2311214
loop_
_publ_author_name
'Dileep, C. S.'
'Lakshmi Ranganatha, V.'
'Lokanath, N. K.'
'Khanum, S. A.'
'Sridhar, M. A.'

_publ_section_title
;
 (4-Fluoro-phen-yl)(2-hy-droxy-5-methyl-phen-yl)methanone.
;
_journal_coeditor_code HB7191
_journal_issue 'Pt 3'
_journal_name_full 'Acta crystallographica. Section E, Structure reports online'
_journal_page_first o286
_journal_paper_doi 10.1107/S1600536814001883
_journal_volume 70
_journal_year 2014
_chemical_formula_iupac 'C14 H11 F O2'
_chemical_formula_moiety 'C14 H11 F O2'
_chemical_formula_sum 'C14 H11 F O2'
_chemical_formula_weight 230.23
_chemical_name_systematic
;
(4-Fluorophenyl)(2-hydroxy-5-methylphenyl)methanone
;
_space_group_IT_number 61
_space_group_name_Hall '-P 2ac 2ab'
_space_group_name_H-M_alt 'P b c a'
_symmetry_cell_setting orthorhombic
_symmetry_space_group_name_Hall '-P 2ac 2ab'
_symmetry_space_group_name_H-M 'P b c a'
_atom_sites_solution_hydrogens geom
_atom_sites_solution_primary direct
_atom_sites_solution_secondary difmap
_cell_angle_alpha 90
_cell_angle_beta 90
_cell_angle_gamma 90
_cell_formula_units_Z 8
_cell_length_a 5.9396(6)
_cell_length_b 12.3808(15)
_cell_length_c 30.522(3)
_cell_measurement_reflns_used 8509
_cell_measurement_temperature 296
_cell_measurement_theta_max 64.44
_cell_measurement_theta_min 5.80
_cell_volume 2244.5(4)
_computing_cell_refinement 'SAINT (Bruker, 2013)'
_computing_data_collection 'APEX2 (Bruker, 2013)'
_computing_data_reduction 'SAINT (Bruker, 2013)'
_computing_molecular_graphics 'Mercury (Macrae <i>et al.</i>, 2008)'
_computing_publication_material 'Mercury (Macrae <i>et al.</i>, 2008)'
_computing_structure_refinement 'SHELXL97 (Sheldrick, 2008)'
_computing_structure_solution 'SHELXS97 (Sheldrick, 2008)'
_diffrn_ambient_temperature 296
_diffrn_detector_area_resol_mean 10.7
_diffrn_measured_fraction_theta_full 0.971
_diffrn_measured_fraction_theta_max 0.971
_diffrn_measurement_device_type 'Bruker X8 Proteum CCD'
_diffrn_measurement_method '\f and \w scans'
_diffrn_radiation_monochromator 'Helios multilayer optics'
_diffrn_radiation_source 'Bruker MicroStar microfocus rotating anode'
_diffrn_radiation_type CuK\a
_diffrn_radiation_wavelength 1.54178
_diffrn_reflns_av_R_equivalents 0.0297
_diffrn_reflns_av_sigmaI/netI 0.0252
_diffrn_reflns_limit_h_max 6
_diffrn_reflns_limit_h_min -6
_diffrn_reflns_limit_k_max 8
_diffrn_reflns_limit_k_min -14
_diffrn_reflns_limit_l_max 35
_diffrn_reflns_limit_l_min -34
_diffrn_reflns_number 8509
_diffrn_reflns_reduction_process
;
;
_diffrn_reflns_theta_full 64.44
_diffrn_reflns_theta_max 64.44
_diffrn_reflns_theta_min 5.80
_exptl_absorpt_coefficient_mu 0.845
_exptl_absorpt_correction_T_max 0.836
_exptl_absorpt_correction_T_min 0.798
_exptl_absorpt_correction_type multi-scan
_exptl_absorpt_process_details '(SADABS; Bruker, 2013)'
_exptl_crystal_colour 'pale yellow'
_exptl_crystal_density_diffrn 1.363
_exptl_crystal_density_method 'Not Measured'
_exptl_crystal_description 'block '
_exptl_crystal_F_000 960
_exptl_crystal_size_max 0.28
_exptl_crystal_size_mid 0.25
_exptl_crystal_size_min 0.22
_refine_diff_density_max 0.175
_refine_diff_density_min -0.208
_refine_ls_extinction_coef 0.0018(4)
_refine_ls_extinction_expression FC^*^=KFC[1+0.001XFC^2^\L^3^/SIN(2\Q)]^-1/4^
_refine_ls_extinction_method 'SHELXL97 (Sheldrick, 2008)'
_refine_ls_goodness_of_fit_ref 1.057
_refine_ls_hydrogen_treatment constr
_refine_ls_matrix_type full
_refine_ls_number_parameters 156
_refine_ls_number_reflns 1822
_refine_ls_number_restraints 0
_refine_ls_restrained_S_all 1.057
_refine_ls_R_factor_all 0.0541
_refine_ls_R_factor_gt 0.0471
_refine_ls_shift/su_max 0.000
_refine_ls_shift/su_mean 0.000
_refine_ls_structure_factor_coef Fsqd
_refine_ls_weighting_details 'calc w=1/[\s^2^(Fo^2^)+(0.0857P)^2^+0.3925P] where P=(Fo^2^+2Fc^2^)/3'
_refine_ls_weighting_scheme calc
_refine_ls_wR_factor_gt 0.1288
_refine_ls_wR_factor_ref 0.1348
_reflns_number_gt 1535
_reflns_number_total 1822
_reflns_threshold_expression I>2\s(I)
_cod_data_source_file hb7191sup1.cif
_cod_data_source_block I
_cod_database_code 2311214

loop_
_symmetry_equiv_pos_site_id
_symmetry_equiv_pos_as_xyz
1 x,y,z
2 1/2-x,-y,1/2+z
3 1/2+x,1/2-y,-z
4 -x,1/2+y,1/2-z
5 -x,-y,-z
6 1/2+x,y,1/2-z
7 1/2-x,1/2+y,z
8 x,1/2-y,1/2+z

loop_
_atom_site_aniso_label
_atom_site_aniso_U_11
_atom_site_aniso_U_22
_atom_site_aniso_U_33
_atom_site_aniso_U_12
_atom_site_aniso_U_13
_atom_site_aniso_U_23
F1 0.0800(9) 0.0591(7) 0.0819(8) -0.0030(6) -0.0052(6) 0.0248(6)
O1 0.0938(12) 0.0487(8) 0.0789(10) -0.0156(8) 0.0071(8) 0.0023(7)
O2 0.0575(9) 0.0700(9) 0.0770(10) -0.0208(7) -0.0081(7) 0.0058(7)
C1 0.0713(13) 0.0429(9) 0.0513(10) 0.0047(9) 0.0138(9) -0.0033(8)
C2 0.1017(18) 0.0495(11) 0.0564(11) 0.0150(12) 0.0105(12) 0.0081(9)
C3 0.0838(16) 0.0755(15) 0.0504(11) 0.0266(13) -0.0023(10) 0.0123(10)
C4 0.0560(11) 0.0728(12) 0.0440(9) 0.0156(10) 0.0005(8) -0.0009(9)
C5 0.0489(10) 0.0486(10) 0.0437(9) 0.0066(8) 0.0050(7) 0.0007(7)
C6 0.0500(10) 0.0418(9) 0.0441(9) 0.0054(8) 0.0074(7) -0.0017(7)
C7 0.0625(13) 0.1073(19) 0.0630(13) 0.0040(13) -0.0148(10) -0.0016(12)
C8 0.0427(10) 0.0482(10) 0.0499(10) -0.0023(8) 0.0017(7) -0.0052(7)
C9 0.0385(9) 0.0446(9) 0.0410(8) 0.0014(7) -0.0049(6) -0.0032(6)
C10 0.0397(9) 0.0460(9) 0.0507(9) 0.0049(7) -0.0016(7) -0.0032(7)
C11 0.0431(10) 0.0555(10) 0.0458(9) -0.0032(8) 0.0002(7) -0.0001(7)
C12 0.0533(11) 0.0448(9) 0.0464(9) -0.0029(8) -0.0095(8) 0.0055(7)
C13 0.0511(11) 0.0516(10) 0.0584(11) 0.0127(9) -0.0062(8) 0.0022(8)
C14 0.0375(9) 0.0591(11) 0.0510(10) 0.0048(8) -0.0015(7) -0.0009(8)

loop_
_atom_site_type_symbol
_atom_site_label
_atom_site_fract_x
_atom_site_fract_y
_atom_site_fract_z
_atom_site_U_iso_or_equiv
_atom_site_thermal_displace_type
_atom_site_calc_flag
_atom_site_refinement_flags
_atom_site_occupancy
F F1 0.2531(2) 0.47588(9) 0.01429(4) 0.0737(5) Uani d . 1.000
O O1 -0.0006(3) -0.11052(11) 0.14523(5) 0.0738(6) Uani d . 1.000
O O2 -0.1159(2) 0.05347(12) 0.09849(5) 0.0682(5) Uani d . 1.000
C C1 0.1798(4) -0.05074(14) 0.15707(6) 0.0552(6) Uani d . 1.000
C C2 0.3280(4) -0.09271(16) 0.18766(7) 0.0692(8) Uani d . 1.000
C C3 0.5047(4) -0.0321(2) 0.20256(6) 0.0699(8) Uani d . 1.000
C C4 0.5444(3) 0.07352(18) 0.18787(6) 0.0576(6) Uani d . 1.000
C C5 0.4015(3) 0.11264(14) 0.15595(5) 0.0471(6) Uani d . 1.000
C C6 0.2213(3) 0.05270(13) 0.13940(5) 0.0453(5) Uani d . 1.000
C C7 0.7297(4) 0.1418(2) 0.20654(7) 0.0776(9) Uani d . 1.000
C C8 0.0668(3) 0.09745(15) 0.10646(6) 0.0469(6) Uani d . 1.000
C C9 0.1246(3) 0.19838(13) 0.08253(5) 0.0414(5) Uani d . 1.000
C C10 0.3293(3) 0.21172(14) 0.06101(5) 0.0455(5) Uani d . 1.000
C C11 0.3715(3) 0.30463(15) 0.03721(6) 0.0481(6) Uani d . 1.000
C C12 0.2094(3) 0.38360(14) 0.03669(5) 0.0482(6) Uani d . 1.000
C C13 0.0073(3) 0.37430(16) 0.05775(6) 0.0537(6) Uani d . 1.000
C C14 -0.0356(3) 0.27965(15) 0.08026(6) 0.0492(6) Uani d . 1.000
H H1 -0.07480 -0.07740 0.12700 0.1110 Uiso c R 1.000
H H2 0.30740 -0.16250 0.19810 0.0830 Uiso c R 1.000
H H3 0.60200 -0.06200 0.22310 0.0840 Uiso c R 1.000
H H5 0.42620 0.18170 0.14500 0.0560 Uiso c R 1.000
H H7A 0.73900 0.20840 0.19050 0.1160 Uiso c R 1.000
H H7B 0.87010 0.10380 0.20420 0.1160 Uiso c R 1.000
H H7C 0.69850 0.15690 0.23680 0.1160 Uiso c R 1.000
H H10 0.43820 0.15790 0.06260 0.0550 Uiso c R 1.000
H H11 0.50590 0.31330 0.02200 0.0580 Uiso c R 1.000
H H13 -0.09800 0.42990 0.05700 0.0640 Uiso c R 1.000
H H14 -0.17390 0.27030 0.09410 0.0590 Uiso c R 1.000

loop_
_atom_type_symbol
_atom_type_description
_atom_type_scat_dispersion_real
_atom_type_scat_dispersion_imag
_atom_type_scat_source
C C 0.0181 0.0091 ' International Tables Vol C Tables 4.2.6.8 and 6.1.1.4'
H H 0.0000 0.0000 ' International Tables Vol C Tables 4.2.6.8 and 6.1.1.4'
F F 0.0727 0.0534 ' International Tables Vol C Tables 4.2.6.8 and 6.1.1.4'
O O 0.0492 0.0322 ' International Tables Vol C Tables 4.2.6.8 and 6.1.1.4'

loop_
_geom_angle_atom_site_label_1
_geom_angle_atom_site_label_2
_geom_angle_atom_site_label_3
_geom_angle
_geom_angle_publ_flag
C1 O1 H1 110.00 no
O1 C1 C6 122.23(18) n
C2 C1 C6 119.16(19) no
O1 C1 C2 118.61(17) n
C1 C2 C3 120.41(19) no
C2 C3 C4 122.29(19) no
C3 C4 C5 116.72(18) no
C3 C4 C7 121.83(18) no
C5 C4 C7 121.44(19) no
C4 C5 C6 122.69(17) no
C1 C6 C5 118.54(16) no
C5 C6 C8 121.70(15) no
C1 C6 C8 119.63(16) no
O2 C8 C9 118.37(16) n
C6 C8 C9 120.56(15) no
O2 C8 C6 121.05(17) n
C8 C9 C14 118.41(16) no
C10 C9 C14 119.33(15) no
C8 C9 C10 122.21(15) no
C9 C10 C11 120.32(16) no
C10 C11 C12 118.12(16) no
F1 C12 C11 118.14(15) n
F1 C12 C13 118.43(16) n
C11 C12 C13 123.43(17) no
C12 C13 C14 117.85(17) no
C9 C14 C13 120.90(16) no
C1 C2 H2 120.00 no
C3 C2 H2 120.00 no
C2 C3 H3 119.00 no
C4 C3 H3 119.00 no
C4 C5 H5 119.00 no
C6 C5 H5 119.00 no
C4 C7 H7A 109.00 no
C4 C7 H7B 109.00 no
C4 C7 H7C 109.00 no
H7A C7 H7B 109.00 no
H7A C7 H7C 110.00 no
H7B C7 H7C 110.00 no
C9 C10 H10 120.00 no
C11 C10 H10 120.00 no
C10 C11 H11 121.00 no
C12 C11 H11 121.00 no
C12 C13 H13 121.00 no
C14 C13 H13 121.00 no
C9 C14 H14 120.00 no
C13 C14 H14 120.00 no

loop_
_geom_bond_atom_site_label_1
_geom_bond_atom_site_label_2
_geom_bond_distance
_geom_bond_publ_flag
F1 C12 1.357(2) n
O1 C1 1.352(3) n
O2 C8 1.238(2) n
O1 H1 0.8200 no
C1 C6 1.411(2) no
C1 C2 1.384(3) no
C2 C3 1.368(3) no
C3 C4 1.402(3) no
C4 C5 1.380(2) no
C4 C7 1.500(3) no
C5 C6 1.397(2) no
C6 C8 1.470(2) no
C8 C9 1.488(2) no
C9 C14 1.387(2) no
C9 C10 1.392(2) no
C10 C11 1.383(3) no
C11 C12 1.372(3) no
C12 C13 1.367(2) no
C13 C14 1.382(3) no
C2 H2 0.9300 no
C3 H3 0.9300 no
C5 H5 0.9300 no
C7 H7A 0.9600 no
C7 H7B 0.9600 no
C7 H7C 0.9600 no
C10 H10 0.9300 no
C11 H11 0.9300 no
C13 H13 0.9300 no
C14 H14 0.9300 no

loop_
_geom_hbond_atom_site_label_D
_geom_hbond_atom_site_label_H
_geom_hbond_atom_site_label_A
_geom_hbond_distance_DH
_geom_hbond_distance_HA
_geom_hbond_distance_DA
_geom_hbond_angle_DHA
_geom_hbond_publ_flag
O1 H1 O2 0.82 1.86 2.574(2) 146 yes

loop_
_geom_torsion_atom_site_label_1
_geom_torsion_atom_site_label_2
_geom_torsion_atom_site_label_3
_geom_torsion_atom_site_label_4
_geom_torsion
_geom_torsion_publ_flag
O1 C1 C2 C3 -175.88(19) no
C6 C1 C2 C3 4.0(3) no
O1 C1 C6 C5 174.98(17) no
O1 C1 C6 C8 -1.0(3) no
C2 C1 C6 C5 -4.9(3) no
C2 C1 C6 C8 179.17(18) no
C1 C2 C3 C4 -0.1(3) no
C2 C3 C4 C5 -2.7(3) no
C2 C3 C4 C7 176.0(2) no
C3 C4 C5 C6 1.7(3) no
C7 C4 C5 C6 -177.01(17) no
C4 C5 C6 C1 2.0(3) no
C4 C5 C6 C8 177.92(17) no
C1 C6 C8 O2 10.5(3) no
C1 C6 C8 C9 -170.79(16) no
C5 C6 C8 O2 -165.31(17) no
C5 C6 C8 C9 13.4(3) no
O2 C8 C9 C10 -129.33(19) no
O2 C8 C9 C14 48.0(2) no
C6 C8 C9 C10 52.0(2) no
C6 C8 C9 C14 -130.74(18) no
C8 C9 C10 C11 176.58(16) no
C14 C9 C10 C11 -0.7(2) no
C8 C9 C14 C13 -178.76(17) no
C10 C9 C14 C13 -1.4(3) no
C9 C10 C11 C12 2.0(3) no
C10 C11 C12 F1 178.33(15) no
C10 C11 C12 C13 -1.3(3) no
F1 C12 C13 C14 179.67(16) no
C11 C12 C13 C14 -0.7(3) no
C12 C13 C14 C9 2.1(3) no
